data_1534722
loop_
_publ_author_name
'Avtamonova, N.V.'
'Trunov, V.K.'
'Makarevich, L.G.'

_publ_section_title
;
 Specifying the crystal structures of magnesium hexadecaaquadecavanadates
 with potassium, ammonium and rubidium
;
_journal_name_full 'Izvestiya Akademii Nauk SSSR, Neorganicheskie Materialy'
_journal_page_first 350
_journal_page_last 356
_journal_volume 26
_journal_year 1990
_chemical_formula_sum 'H32 Mg2 O44 Rb2 V10'
_chemical_name_systematic 'Rb2 Mg2 V10 O28 (H2 O)16'
_space_group_IT_number 2
_symmetry_space_group_name_Hall '-P 1'
_symmetry_space_group_name_H-M 'P -1'
_cell_angle_alpha 114.19
_cell_angle_beta 73.7
_cell_angle_gamma 108.81
_cell_formula_units_Z 1
_cell_length_a 8.879
_cell_length_b 10.904
_cell_length_c 11.052
_cell_volume 910.158
_citation_journal_id_ASTM IVNMAW
_cod_data_source_file Avtamonova_IVNMAW_1990_971.cif
_cod_data_source_block H32Mg2O44Rb2V10
_cod_original_cell_volume 910.1575
_cod_database_code 1534722

loop_
_symmetry_equiv_pos_as_xyz
x,y,z
-x,-y,-z

loop_
_atom_site_label
_atom_site_type_symbol
_atom_site_fract_x
_atom_site_fract_y
_atom_site_fract_z
_atom_site_occupancy
_atom_site_U_iso_or_equiv
V4 V+5 0.1384 0.2183 0.2968 1 0.0
H10 H+1 0.19 0.63 0.07 1 0.0
H7 H+1 0.49 0.98 0.24 1 0.0
Mg1 Mg+2 0.2855 0.7674 0.2834 1 0.0
O20 O-2 0.11 0.8732 0.3927 1 0.0
O1 O-2 0.983 0.1442 0.9074 1 0.0
O10 O-2 0.246 0.1589 0.6976 1 0.0
O6 O-2 0.216 0.386 0.9745 1 0.0
H4 H+1 0.1 0.63 0.45 1 0.0
H12 H+1 0.1 0.94 0.38 1 0.0
H9 H+1 0.14 0.74 0.12 1 0.0
H2 H+1 0.51 0.65 0.16 1 0.0
O21 O-2 0.424 0.6589 0.8971 1 0.0
O3 O-2 0.2414 0.1259 0.9341 1 0.0
H16 H+1 0.53 0.38 0.54 1 0.0
O15 O-2 0.443 0.6414 0.1761 1 0.0
H8 H+1 0.37 0.99 0.18 1 0.0
O14 O-2 0.685 0.3306 0.3502 1 0.0
V5 V+5 0.8177 0.2413 0.2611 1 0.0
O8 O-2 0.9442 0.3407 0.1541 1 0.0
H5 H+1 0.5 0.83 0.42 1 0.0
O13 O-2 0.25 0.2914 0.4108 1 0.0
H6 H+1 0.37 0.87 0.52 1 0.0
H11 H+1 0.08 0.9 0.48 1 0.0
O9 O-2 0.9909 0.9411 0.6631 1 0.0
O16 O-2 0.14 0.6089 0.3556 1 0.0
Rb1 Rb+1 0.826 0.5889 0.2754 1 0.0
V1 V+5 0.8271 0.0105 0.9825 1 0.0
H15 H+1 0.43 0.48 0.37 1 0.0
O22 O-2 0.483 0.5576 0.3773 1 0.0
O7 O-2 0.2257 0.3239 0.1859 1 0.0
O4 O-2 0.7327 0.9169 0.8473 1 0.0
O18 O-2 0.42 0.9304 0.2166 1 0.0
H1 H+1 0.45 0.62 0.07 1 0.0
H13 H+1 0.57 0.26 0.09 1 0.0
O11 O-2 0.7281 0.0782 0.3058 1 0.0
O19 O-2 0.163 0.6845 0.124 1 0.0
O12 O-2 0.967 0.3016 0.371 1 0.0
V2 V+5 0.1214 0.2732 0.0454 1 0.0
O2 O-2 0.7121 0.1197 0.0937 1 0.0
H3 H+1 0.16 0.54 0.31 1 0.0
O17 O-2 0.4177 0.8454 0.435 1 0.0
V3 V+5 0.146 0.0455 0.7673 1 0.0
O5 O-2 0.9898 0.0982 0.1214 1 0.0
H14 H+1 0.46 0.35 0.13 1 0.0
